data_7709104
loop_
_publ_author_name
'Wang, Dongmei'
'Wei, Zhuangzhuang'
'Bai, Zhiyong'
'Liu, Lehui'
'Lin, Zhoubin'
'Zhang, Lizhen'

_publ_section_title
;
 Hybrid organic-inorganic triguanidine arsenate dihydrate for ultraviolet
 nonlinear optical application
;
_journal_name_full 'Dalton Transactions'
_journal_paper_doi 10.1039/D1DT03323A
_journal_year 2021
_chemical_formula_moiety 'As O4, 3(C H6 N3), 2(H2 O)'
_chemical_formula_sum 'C3 H22 As N9 O6'
_chemical_formula_weight 355.21
_space_group_crystal_system monoclinic
_space_group_IT_number 9
_space_group_name_Hall 'C -2yc'
_space_group_name_H-M_alt 'C 1 c 1'
_atom_sites_solution_hydrogens mixed
_atom_sites_solution_primary iterative
_audit_creation_date 2021-06-22
_audit_creation_method
;
Olex2 1.2
(compiled 2018.05.29 svn.r3508 for OlexSys, GUI svn.r5506)
;
_audit_update_record
;
2021-07-01 deposited with the CCDC.	2021-12-06 downloaded from the CCDC.
;
_cell_angle_alpha 90
_cell_angle_beta 104.506(4)
_cell_angle_gamma 90
_cell_formula_units_Z 4
_cell_length_a 6.5850(3)
_cell_length_b 17.7646(7)
_cell_length_c 12.3972(5)
_cell_measurement_reflns_used 9541
_cell_measurement_temperature 235(30)
_cell_measurement_theta_max 51.8270
_cell_measurement_theta_min 4.3210
_cell_volume 1403.99(10)
_computing_cell_refinement 'CrysAlisPro 1.171.41.93a (Rigaku OD, 2020)'
_computing_data_collection 'CrysAlisPro 1.171.41.93a (Rigaku OD, 2020)'
_computing_data_reduction 'CrysAlisPro 1.171.41.93a (Rigaku OD, 2020)'
_computing_molecular_graphics 'Olex2 (Dolomanov et al., 2009)'
_computing_publication_material 'Olex2 (Dolomanov et al., 2009)'
_computing_structure_refinement 'ShelXL (Sheldrick, 2015)'
_computing_structure_solution 'olex2.solve (Bourhis et al., 2015)'
_diffrn_ambient_environment N~2~
_diffrn_ambient_temperature 235(30)
_diffrn_detector 'Hybrid Pixel Array Detector'
_diffrn_detector_area_resol_mean 10.0000
_diffrn_detector_type HyPix
_diffrn_measured_fraction_theta_full 0.999
_diffrn_measured_fraction_theta_max 0.998
_diffrn_measurement_details
;
List of Runs (angles in degrees, time in seconds):

  # Type    Start    End  Width  t~exp~   \w     \q     \k     \f   Frames
#--------------------------------------------------------------------------
  1  \w     32.00  68.00   0.50    0.07    --   55.97  77.00   0.00   72
  2  \w     32.00  68.00   0.50    0.07    --   55.97  77.00 -60.00   72
  3  \w     33.00  84.00   0.50    0.07    --   55.97  77.00-120.00  102
  4  \w     32.00 120.00   0.50    0.07    --   55.97  77.00-150.00  176
  5  \w     93.00 127.00   0.50    0.07    --   55.97  77.00 -90.00   68
  6  \w     87.00 128.00   0.50    0.07    --   55.97  77.00 -60.00   82
  7  \w     32.00  79.00   0.50    0.07    --   55.97  77.00 -90.00   94
  8  \w     71.00 109.00   0.50    0.07    --   55.97  77.00   0.00   76
  9  \w     32.00 124.00   0.50    0.07    --   55.97  77.00  60.00  184
 10  \w     33.00 112.00   0.50    0.07    --   55.97  77.00 138.59  158
 11  \w     32.00  70.00   0.50    0.07    --   55.97  77.00 120.00   76
 12  \w     33.00 117.00   0.50    0.07    --   55.97  77.00  30.00  168
 13  \w     87.00 128.00   0.50    0.07    --   55.97  77.00 120.00   82
 14  \w     32.00  69.00   0.50    0.07    --   55.97  77.00 -30.00   74
 15  \w     92.00 129.00   0.50    0.07    --   55.97  77.00-120.00   74
 16  \w     32.00  97.00   0.50    0.07    --   55.97  77.00-180.00  130
 17  \w    -69.00  -9.00   0.50    0.07    --  -57.22  38.00 -30.00  120
 18  \w    -73.00  -3.00   0.50    0.07    --  -57.22  57.00   0.00  140
 19  \w   -108.00 -64.00   0.50    0.07    --  -57.22 131.00 -33.00   88
 20  \w   -111.00 -41.00   0.50    0.07    --  -57.22 138.00 142.00  140
 21  \w    -76.00  10.00   0.50    0.07    --  -57.22  77.00 150.00  172
 22  \w     71.00 129.00   0.50    0.07    --   55.97 138.00 142.00  116
 23  \w     84.00 110.00   0.50    0.07    --   55.97 131.00 -33.00   52
 24  \w    -12.00  42.00   0.50    0.07    --   55.97 -77.00  90.00  108
 25  \w     50.00  80.00   0.50    0.07    --   55.97 -77.00  90.00   60
 26  \w     65.00 106.00   0.50    0.07    --   55.97-138.00  80.00   82
 27  \w     56.00  91.00   0.50    0.07    --   55.97-131.00-103.00   70
 28  \w    -38.00  17.00   0.50    0.05    --   -0.62 -77.00-180.00  110
 29  \w    -24.00  10.00   0.50    0.05    --   -0.62 -57.00 -60.00   68
 30  \w    -69.00 -27.00   0.50    0.05    --   -0.62 -57.00 -60.00   84
 31  \w   -119.00 -80.00   0.50    0.07    --  -57.22-131.00-103.00   78
 32  \w   -124.00 -99.00   0.50    0.07    --  -57.22-138.00  80.00   50
 33  \w   -128.00 -86.00   0.50    0.07    --  -57.22-125.00  90.00   84
 34  \w   -119.00 -81.00   0.50    0.07    --  -57.22-125.00 150.00   76
;
_diffrn_measurement_device 'four-circle diffractometer'
_diffrn_measurement_device_type 'ROD, Synergy Custom system, HyPix'
_diffrn_measurement_method '\w scans'
_diffrn_orient_matrix_type 'CrysAlisPro convention (1999,Acta A55,543-557)'
_diffrn_orient_matrix_UB_11 -0.0816539000
_diffrn_orient_matrix_UB_12 -0.0273443000
_diffrn_orient_matrix_UB_13 -0.1023476000
_diffrn_orient_matrix_UB_21 -0.0373989000
_diffrn_orient_matrix_UB_22 0.0702132000
_diffrn_orient_matrix_UB_23 -0.0392289000
_diffrn_orient_matrix_UB_31 0.1898705000
_diffrn_orient_matrix_UB_32 0.0020713000
_diffrn_orient_matrix_UB_33 -0.0209124000
_diffrn_radiation_monochromator mirror
_diffrn_radiation_probe x-ray
_diffrn_radiation_type GaK\a
_diffrn_radiation_wavelength 1.3405
_diffrn_reflns_av_R_equivalents 0.0366
_diffrn_reflns_av_unetI/netI 0.0261
_diffrn_reflns_Laue_measured_fraction_full 0.999
_diffrn_reflns_Laue_measured_fraction_max 0.998
_diffrn_reflns_limit_h_max 7
_diffrn_reflns_limit_h_min -7
_diffrn_reflns_limit_k_max 20
_diffrn_reflns_limit_k_min -20
_diffrn_reflns_limit_l_max 14
_diffrn_reflns_limit_l_min -14
_diffrn_reflns_number 11259
_diffrn_reflns_point_group_measured_fraction_full 0.984
_diffrn_reflns_point_group_measured_fraction_max 0.984
_diffrn_reflns_theta_full 51.803
_diffrn_reflns_theta_max 51.803
_diffrn_reflns_theta_min 4.328
_diffrn_source 'micro-focus metaljet'
_exptl_absorpt_coefficient_mu 2.497
_exptl_absorpt_correction_T_max 1.00000
_exptl_absorpt_correction_T_min 0.45641
_exptl_absorpt_correction_type multi-scan
_exptl_absorpt_process_details
;
CrysAlisPro 1.171.41.93a (Rigaku Oxford Diffraction, 2020)
Empirical absorption correction using spherical harmonics,
implemented in SCALE3 ABSPACK scaling algorithm.
;
_exptl_crystal_colour 'clear whiteish colourless'
_exptl_crystal_colour_lustre clear
_exptl_crystal_colour_modifier whiteish
_exptl_crystal_colour_primary colourless
_exptl_crystal_density_diffrn 1.680
_exptl_crystal_description block
_exptl_crystal_F_000 736
_exptl_crystal_size_max 0.1
_exptl_crystal_size_mid 0.1
_exptl_crystal_size_min 0.1
_refine_diff_density_max 0.149
_refine_diff_density_min -0.175
_refine_diff_density_rms 0.039
_refine_ls_abs_structure_details
;
 Flack x determined using 1094 quotients [(I+)-(I-)]/[(I+)+(I-)]
 (Parsons, Flack and Wagner, Acta Cryst. B69 (2013) 249-259).
;
_refine_ls_abs_structure_Flack 0.003(13)
_refine_ls_extinction_coef 0.00169(12)
_refine_ls_extinction_expression Fc^*^=kFc[1+0.001xFc^2^\l^3^/sin(2\q)]^-1/4^
_refine_ls_extinction_method 'SHELXL-2017/1 (Sheldrick 2017)'
_refine_ls_goodness_of_fit_ref 1.013
_refine_ls_hydrogen_treatment mixed
_refine_ls_matrix_type full
_refine_ls_number_parameters 187
_refine_ls_number_reflns 2341
_refine_ls_number_restraints 6
_refine_ls_restrained_S_all 1.012
_refine_ls_R_factor_all 0.0188
_refine_ls_R_factor_gt 0.0183
_refine_ls_shift/su_max 0.001
_refine_ls_shift/su_mean 0.000
_refine_ls_structure_factor_coef Fsqd
_refine_ls_weighting_details 'w=1/[\s^2^(Fo^2^)+(0.0267P)^2^] where P=(Fo^2^+2Fc^2^)/3'
_refine_ls_weighting_scheme calc
_refine_ls_wR_factor_gt 0.0431
_refine_ls_wR_factor_ref 0.0433
_reflns_Friedel_coverage 0.962
_reflns_Friedel_fraction_full 0.969
_reflns_Friedel_fraction_max 0.969
_reflns_number_gt 2300
_reflns_number_total 2341
_reflns_threshold_expression 'I > 2\s(I)'
_cod_data_source_file d1dt03323a2.cif
_cod_data_source_block exp_10657_auto
_cod_original_cell_volume 1403.99(11)
_cod_database_code 7709104
_shelx_shelxl_version_number 2017/1
_chemical_oxdiff_formula 'As C N O'
_shelx_space_group_comment
;
The symmetry employed for this shelxl refinement is uniquely defined
by the following loop, which should always be used as a source of
symmetry information in preference to the above space-group names.
They are only intended as comments.
;
_shelx_estimated_absorpt_t_max 0.788
_shelx_estimated_absorpt_t_min 0.788
_diffrn_oxdiff_digest_frames
;
01871806e5487943d0de90c679e60902f1033867a40
;
_reflns_odcompleteness_completeness 99.91
_reflns_odcompleteness_iscentric 1
_reflns_odcompleteness_theta 50.32
_olex2_refinement_description
;
1. Fixed Uiso
 At 1.2 times of:
  All N(H,H) groups
 At 1.5 times of:
  All O(H) groups, All O(H,H) groups
2. Restrained distances
 O5-H5C = O5-H5D
 0.86 with sigma of 0.02
 O6-H6C
 0.86 with sigma of 0.02
 H5C-H5D
 1.36 with sigma of 0.04
3.a Rotating group:
 N6(H6A,H6B)
3.b X=CH2 refined with riding coordinates:
 N1(H1A,H1B), N2(H2A,H2B), N3(H3A,H3B), N4(H4A,H4B), N5(H5A,H5B), N7(H7A,H7B),
 N8(H8A,H8B), N9(H9A,H9B)
;
_olex2_submission_special_instructions 'No special instructions were received'
_oxdiff_exptl_absorpt_empirical_details
;
Empirical correction (ABSPACK) includes:
- Absorption correction using spherical harmonics
- Frame scaling
;
_oxdiff_exptl_absorpt_empirical_full_max 4.912
_oxdiff_exptl_absorpt_empirical_full_min 0.544

loop_
_space_group_symop_operation_xyz
'x, y, z'
'x, -y, z+1/2'
'x+1/2, y+1/2, z'
'x+1/2, -y+1/2, z+1/2'

loop_
_atom_site_label
_atom_site_type_symbol
_atom_site_fract_x
_atom_site_fract_y
_atom_site_fract_z
_atom_site_U_iso_or_equiv
_atom_site_adp_type
_atom_site_occupancy
_atom_site_site_symmetry_order
_atom_site_calc_flag
_atom_site_refinement_flags_posn
_atom_site_refinement_flags_adp
_atom_site_refinement_flags_occupancy
_atom_site_disorder_assembly
_atom_site_disorder_group
As1 As 0.52278(2) 0.64818(2) 0.56158(2) 0.01830(13) Uani 1 1 d . . . . .
N1 N 0.6441(5) 0.36601(18) 0.7738(3) 0.0313(8) Uani 1 1 d . . . . .
H1A H 0.609710 0.324598 0.736151 0.038 Uiso 1 1 calc R . . . .
H1B H 0.706005 0.364067 0.844481 0.038 Uiso 1 1 calc R . . . .
N2 N 1.1609(5) 0.43243(16) 0.7872(2) 0.0297(7) Uani 1 1 d . . . . .
H2A H 1.136799 0.475485 0.752920 0.036 Uiso 1 1 calc R . . . .
H2B H 1.222085 0.431029 0.858038 0.036 Uiso 1 1 calc R . . . .
N3 N 1.1413(5) 0.30399(17) 0.7859(3) 0.0320(8) Uani 1 1 d . . . . .
H3A H 1.104287 0.261838 0.750720 0.038 Uiso 1 1 calc R . . . .
H3B H 1.202673 0.303604 0.856724 0.038 Uiso 1 1 calc R . . . .
O1 O 0.3973(3) 0.72871(12) 0.51309(18) 0.0263(5) Uani 1 1 d . . . . .
C1 C 1.1492(5) 0.35054(17) 0.3077(3) 0.0229(7) Uani 1 1 d . . . . .
O2 O 0.7459(4) 0.64106(12) 0.5188(2) 0.0281(6) Uani 1 1 d . . . . .
N4 N 0.6554(5) 0.49516(17) 0.7808(2) 0.0332(7) Uani 1 1 d . . . . .
H4A H 0.628465 0.538564 0.747789 0.040 Uiso 1 1 calc R . . . .
H4B H 0.717296 0.493080 0.851477 0.040 Uiso 1 1 calc R . . . .
N5 N 0.9917(5) 0.32779(19) 0.3454(3) 0.0329(7) Uani 1 1 d . . . . .
H5A H 1.014495 0.302749 0.407586 0.040 Uiso 1 1 calc R . . . .
H5B H 0.863817 0.337636 0.308345 0.040 Uiso 1 1 calc R . . . .
O3 O 0.3640(4) 0.57465(13) 0.51850(19) 0.0302(5) Uani 1 1 d . . . . .
N6 N 1.1103(5) 0.39257(15) 0.2144(2) 0.0266(6) Uani 1 1 d . . . . .
H6A H 1.213865 0.388021 0.181341 0.032 Uiso 1 1 d GR . . . .
H6B H 0.993118 0.378792 0.166232 0.032 Uiso 1 1 d GR . . . .
N7 N 1.0119(5) 0.36954(16) 0.6247(2) 0.0298(7) Uani 1 1 d . . . . .
H7A H 0.986658 0.412122 0.589191 0.036 Uiso 1 1 calc R . . . .
H7B H 0.975746 0.327395 0.589355 0.036 Uiso 1 1 calc R . . . .
C2 C 1.1043(5) 0.36889(19) 0.7314(3) 0.0241(7) Uani 1 1 d . . . . .
C3 C 0.6021(5) 0.43215(19) 0.7232(3) 0.0253(7) Uani 1 1 d . . . . .
O4 O 0.5890(4) 0.64810(11) 0.70246(19) 0.0267(6) Uani 1 1 d . . . . .
O5 O 0.5182(6) 0.26174(12) 0.5673(4) 0.0334(5) Uani 1 1 d D . . . .
H5C H 0.434(6) 0.225(2) 0.555(4) 0.050 Uiso 1 1 d DR . . . .
H5D H 0.632(5) 0.244(2) 0.557(4) 0.050 Uiso 1 1 d DR . . . .
O6 O 0.9578(5) 0.48717(15) 0.0039(2) 0.0345(6) Uani 1 1 d D . . . .
H6C H 0.888(7) 0.448(2) 0.018(4) 0.052 Uiso 1 1 d DR . . . .
N8 N 1.3470(6) 0.33749(18) 0.3598(3) 0.0373(9) Uani 1 1 d . . . . .
H8A H 1.376989 0.312657 0.422253 0.045 Uiso 1 1 calc R . . . .
H8B H 1.447285 0.353736 0.331592 0.045 Uiso 1 1 calc R . . . .
N9 N 0.5084(5) 0.43537(17) 0.6162(2) 0.0323(7) Uani 1 1 d . . . . .
H9A H 0.473843 0.394060 0.578336 0.039 Uiso 1 1 calc R . . . .
H9B H 0.481149 0.478798 0.583312 0.039 Uiso 1 1 calc R . . . .
H6D H 1.072(7) 0.466(2) 0.000(4) 0.048(14) Uiso 1 1 d . . . . .

loop_
_atom_site_aniso_label
_atom_site_aniso_U_11
_atom_site_aniso_U_22
_atom_site_aniso_U_33
_atom_site_aniso_U_23
_atom_site_aniso_U_13
_atom_site_aniso_U_12
As1 0.01840(18) 0.01727(18) 0.01875(17) 0.0009(2) 0.00378(11) 0.0002(2)
N1 0.036(2) 0.0247(16) 0.0328(18) 0.0037(14) 0.0079(15) 0.0038(14)
N2 0.0361(16) 0.0209(15) 0.0314(15) 0.0004(12) 0.0069(13) 0.0025(13)
N3 0.040(2) 0.0227(16) 0.0284(16) 0.0018(13) 0.0003(14) -0.0005(14)
O1 0.0290(13) 0.0201(12) 0.0283(12) 0.0040(10) 0.0044(10) 0.0039(10)
C1 0.0265(19) 0.0178(17) 0.0229(17) -0.0061(12) 0.0038(14) -0.0002(12)
O2 0.0244(13) 0.0281(13) 0.0351(13) -0.0039(9) 0.0135(11) -0.0008(9)
N4 0.0441(18) 0.0228(15) 0.0281(15) 0.0041(12) 0.0002(13) 0.0002(14)
N5 0.0269(17) 0.042(2) 0.0290(17) 0.0089(15) 0.0046(13) -0.0031(15)
O3 0.0280(12) 0.0231(12) 0.0348(13) 0.0028(10) -0.0013(10) -0.0056(10)
N6 0.0279(14) 0.0273(16) 0.0238(14) 0.0004(12) 0.0048(11) -0.0011(12)
N7 0.0367(18) 0.0250(15) 0.0248(16) 0.0005(13) 0.0024(13) -0.0023(13)
C2 0.0211(17) 0.0224(18) 0.031(2) 0.0017(15) 0.0099(14) 0.0015(14)
C3 0.0229(16) 0.0247(17) 0.0301(18) 0.0039(14) 0.0100(14) 0.0029(14)
O4 0.0332(14) 0.0276(13) 0.0186(12) 0.0013(9) 0.0054(10) 0.0019(10)
O5 0.0342(12) 0.0246(11) 0.0427(13) 0.0007(17) 0.0117(10) -0.0002(17)
O6 0.0397(16) 0.0276(15) 0.0359(14) 0.0009(11) 0.0086(12) 0.0012(12)
N8 0.0283(19) 0.044(2) 0.0385(19) 0.0113(16) 0.0063(15) 0.0045(15)
N9 0.0399(18) 0.0252(16) 0.0288(15) 0.0004(13) 0.0028(13) 0.0010(13)

loop_
_atom_type_symbol
_atom_type_description
_atom_type_scat_dispersion_real
_atom_type_scat_dispersion_imag
_atom_type_scat_source
C C 0.0150 0.0070 'International Tables Vol C Tables 4.2.6.8 and 6.1.1.4'
H H 0.0000 0.0000 'International Tables Vol C Tables 4.2.6.8 and 6.1.1.4'
As As -1.3050 0.8170 'International Tables Vol C Tables 4.2.6.8 and 6.1.1.4'
N N 0.0250 0.0140 'International Tables Vol C Tables 4.2.6.8 and 6.1.1.4'
O O 0.0410 0.0250 'International Tables Vol C Tables 4.2.6.8 and 6.1.1.4'

loop_
_geom_angle_atom_site_label_1
_geom_angle_atom_site_label_2
_geom_angle_atom_site_label_3
_geom_angle
_geom_angle_site_symmetry_1
_geom_angle_site_symmetry_3
_geom_angle_publ_flag
O1 As1 O2 109.81(11) . . ?
O1 As1 O4 110.22(10) . . ?
O2 As1 O4 107.77(12) . . ?
O3 As1 O1 109.70(12) . . ?
O3 As1 O2 111.38(11) . . ?
O3 As1 O4 107.92(11) . . ?
H1A N1 H1B 120.0 . . ?
C3 N1 H1A 120.0 . . ?
C3 N1 H1B 120.0 . . ?
H2A N2 H2B 120.0 . . ?
C2 N2 H2A 120.0 . . ?
C2 N2 H2B 120.0 . . ?
H3A N3 H3B 120.0 . . ?
C2 N3 H3A 120.0 . . ?
C2 N3 H3B 120.0 . . ?
N5 C1 N6 118.9(3) . . ?
N5 C1 N8 123.1(3) . . ?
N8 C1 N6 118.0(3) . . ?
H4A N4 H4B 120.0 . . ?
C3 N4 H4A 120.0 . . ?
C3 N4 H4B 120.0 . . ?
C1 N5 H5A 120.0 . . ?
C1 N5 H5B 120.0 . . ?
H5A N5 H5B 120.0 . . ?
C1 N6 H6A 110.2 . . ?
C1 N6 H6B 111.9 . . ?
H6A N6 H6B 107.8 . . ?
H7A N7 H7B 120.0 . . ?
C2 N7 H7A 120.0 . . ?
C2 N7 H7B 120.0 . . ?
N2 C2 N3 118.8(3) . . ?
N7 C2 N2 121.1(3) . . ?
N7 C2 N3 120.1(3) . . ?
N1 C3 N4 119.8(3) . . ?
N9 C3 N1 120.2(3) . . ?
N9 C3 N4 119.9(3) . . ?
H5C O5 H5D 105(4) . . ?
H6C O6 H6D 101(4) . . ?
C1 N8 H8A 120.0 . . ?
C1 N8 H8B 120.0 . . ?
H8A N8 H8B 120.0 . . ?
C3 N9 H9A 120.0 . . ?
C3 N9 H9B 120.0 . . ?
H9A N9 H9B 120.0 . . ?

loop_
_geom_bond_atom_site_label_1
_geom_bond_atom_site_label_2
_geom_bond_distance
_geom_bond_site_symmetry_2
_geom_bond_publ_flag
As1 O1 1.686(2) . ?
As1 O2 1.687(2) . ?
As1 O3 1.675(2) . ?
As1 O4 1.691(2) . ?
N1 H1A 0.8700 . ?
N1 H1B 0.8700 . ?
N1 C3 1.328(5) . ?
N2 H2A 0.8700 . ?
N2 H2B 0.8700 . ?
N2 C2 1.328(5) . ?
N3 H3A 0.8700 . ?
N3 H3B 0.8700 . ?
N3 C2 1.327(5) . ?
C1 N5 1.304(5) . ?
C1 N6 1.346(4) . ?
C1 N8 1.322(5) . ?
N4 H4A 0.8700 . ?
N4 H4B 0.8700 . ?
N4 C3 1.326(5) . ?
N5 H5A 0.8700 . ?
N5 H5B 0.8700 . ?
N6 H6A 0.8831 . ?
N6 H6B 0.8840 . ?
N7 H7A 0.8700 . ?
N7 H7B 0.8700 . ?
N7 C2 1.311(5) . ?
C3 N9 1.317(4) . ?
O5 H5C 0.85(2) . ?
O5 H5D 0.85(3) . ?
O6 H6C 0.87(3) . ?
O6 H6D 0.85(5) . ?
N8 H8A 0.8700 . ?
N8 H8B 0.8700 . ?
N9 H9A 0.8700 . ?
N9 H9B 0.8700 . ?
